data_7042405
loop_
_publ_author_name
'Aulakh, Darpandeep'
'Nicoletta, Anthony P.'
'Pyser, Joshua B.'
'Varghese, Juby R.'
'Wriedt, Mario'

_publ_section_title
;
 Design, structural diversity and properties of novel zwitterionic
 metal--organic frameworks
;
_journal_name_full 'Dalton Trans.'
_journal_paper_doi 10.1039/C7DT00292K
_journal_year 2017
_chemical_formula_sum 'C15 H16 Mn N O9.5'
_chemical_formula_weight 417.23
_chemical_name_systematic
;
 ?
;
_space_group_crystal_system triclinic
_space_group_IT_number 2
_space_group_name_Hall '-P 1'
_space_group_name_H-M_alt 'P -1'
_symmetry_space_group_name_Hall '-P 1'
_symmetry_space_group_name_H-M 'P -1'
_atom_sites_solution_hydrogens mixed
_audit_block_doi 10.5517/ccdc.csd.cc1jyzgx
_audit_creation_method SHELXL-2013
_audit_update_record
;
2017-02-24 deposited with the CCDC.
2017-03-03 downloaded from the CCDC.
;
_cell_angle_alpha 75.8767(14)
_cell_angle_beta 66.3576(13)
_cell_angle_gamma 83.4926(15)
_cell_formula_units_Z 2
_cell_length_a 8.6474(4)
_cell_length_b 10.0521(5)
_cell_length_c 10.3075(5)
_cell_measurement_reflns_used 24487
_cell_measurement_temperature 170(2)
_cell_measurement_theta_max 28.354
_cell_measurement_theta_min 2.089
_cell_volume 795.84(7)
_computing_cell_refinement 'APEX2 (Bruker, 2013)'
_computing_data_collection 'APEX2 (Bruker, 2013)'
_computing_data_reduction 'APEX2 (Bruker, 2013)'
_computing_molecular_graphics Diamond
_computing_publication_material 'SHELXT-2014/6 (Sheldrick, 2014)'
_computing_structure_refinement 'SHELXL-2014/6 (Sheldrick, 2014)'
_computing_structure_solution 'SHELXT-2014/6 (Sheldrick, 2014)'
_diffrn_ambient_temperature 170(2)
_diffrn_measured_fraction_theta_full 1.000
_diffrn_measured_fraction_theta_max 0.998
_diffrn_measurement_device_type 'Bruker APEX II CCD area detector'
_diffrn_measurement_method 'omega scans'
_diffrn_radiation_type MoK\a
_diffrn_radiation_wavelength 0.71073
_diffrn_reflns_av_R_equivalents 0.0367
_diffrn_reflns_av_unetI/netI 0.0215
_diffrn_reflns_Laue_measured_fraction_full 1.000
_diffrn_reflns_Laue_measured_fraction_max 0.998
_diffrn_reflns_limit_h_max 11
_diffrn_reflns_limit_h_min -11
_diffrn_reflns_limit_k_max 13
_diffrn_reflns_limit_k_min -13
_diffrn_reflns_limit_l_max 13
_diffrn_reflns_limit_l_min -13
_diffrn_reflns_number 24545
_diffrn_reflns_point_group_measured_fraction_full 1.000
_diffrn_reflns_point_group_measured_fraction_max 0.998
_diffrn_reflns_theta_full 25.242
_diffrn_reflns_theta_max 28.354
_diffrn_reflns_theta_min 2.089
_diffrn_source 'fine-focus sealed tube'
_exptl_absorpt_coefficient_mu 0.887
_exptl_absorpt_correction_T_max 0.901
_exptl_absorpt_correction_T_min 0.850
_exptl_absorpt_correction_type multi-scan
_exptl_absorpt_process_details 'SADABS (Sheldrick 2014)'
_exptl_crystal_colour white
_exptl_crystal_density_diffrn 1.741
_exptl_crystal_description plates
_exptl_crystal_F_000 428
_exptl_crystal_size_max 0.2
_exptl_crystal_size_mid 0.15
_exptl_crystal_size_min 0.11
_refine_diff_density_max 0.658
_refine_diff_density_min -0.603
_refine_diff_density_rms 0.059
_refine_ls_extinction_method none
_refine_ls_goodness_of_fit_ref 1.026
_refine_ls_hydrogen_treatment constr
_refine_ls_matrix_type full
_refine_ls_number_parameters 247
_refine_ls_number_reflns 3977
_refine_ls_number_restraints 10
_refine_ls_restrained_S_all 1.076
_refine_ls_R_factor_all 0.0318
_refine_ls_R_factor_gt 0.0279
_refine_ls_shift/su_max 0.000
_refine_ls_shift/su_mean 0.000
_refine_ls_structure_factor_coef Fsqd
_refine_ls_weighting_details 'w=1/[\s^2^(Fo^2^)+(0.0355P)^2^+0.5529P] where P=(Fo^2^+2Fc^2^)/3'
_refine_ls_weighting_scheme calc
_refine_ls_wR_factor_gt 0.0709
_refine_ls_wR_factor_ref 0.0734
_reflns_Friedel_coverage 0.000
_reflns_number_gt 3626
_reflns_number_total 3977
_reflns_threshold_expression 'I > 2\s(I)'
_cod_data_source_file c7dt00292k2.cif
_cod_data_source_block an152
_cod_original_formula_sum 'C15 H16 Mn N O9.50'
_cod_database_code 7042405
_shelx_space_group_comment
;
The symmetry employed for this shelxl refinement is uniquely defined
by the following loop, which should always be used as a source of
symmetry information in preference to the above space-group names.
They are only intended as comments.
;
_shelxl_version_number 2013-3

loop_
_space_group_symop_operation_xyz
'x, y, z'
'-x, -y, -z'

loop_
_atom_site_label
_atom_site_type_symbol
_atom_site_fract_x
_atom_site_fract_y
_atom_site_fract_z
_atom_site_U_iso_or_equiv
_atom_site_adp_type
_atom_site_occupancy
_atom_site_site_symmetry_order
_atom_site_calc_flag
_atom_site_refinement_flags_posn
_atom_site_refinement_flags_adp
_atom_site_refinement_flags_occupancy
_atom_site_disorder_assembly
_atom_site_disorder_group
Mn1 Mn 0.15371(3) 0.07151(2) 0.07755(2) 0.01157(7) Uani 1 1 d D . . . .
O1 O -0.08881(14) -0.01659(13) 0.18965(12) 0.0249(3) Uani 1 1 d . . . . .
O2 O -0.26981(15) -0.12849(11) 0.15314(11) 0.0204(2) Uani 1 1 d . . . . .
O3 O -0.14004(13) -0.06495(11) 0.69821(11) 0.0173(2) Uani 1 1 d . . . . .
O4 O -0.37332(13) -0.14360(11) 0.88186(11) 0.0181(2) Uani 1 1 d . . . . .
O5 O -0.8793(2) -0.35852(13) 0.11320(16) 0.0388(4) Uani 1 1 d D . . . .
O6 O -0.88211(17) -0.57892(12) 0.22449(13) 0.0289(3) Uani 1 1 d . . . . .
N1 N -0.77943(15) -0.33735(13) 0.54736(13) 0.0141(2) Uani 1 1 d . . . . .
C1 C -0.21715(17) -0.08714(14) 0.23318(14) 0.0127(3) Uani 1 1 d . . . . .
C2 C -0.31828(17) -0.12676(13) 0.39461(14) 0.0113(2) Uani 1 1 d . . . . .
C3 C -0.25840(17) -0.10057(14) 0.49277(15) 0.0120(2) Uani 1 1 d . . . . .
H3 H -0.1536 -0.0561 0.4582 0.014 Uiso 1 1 calc R U . . .
C4 C -0.35226(17) -0.13963(14) 0.64197(14) 0.0117(2) Uani 1 1 d . . . . .
C5 C -0.28491(18) -0.11439(14) 0.74729(15) 0.0129(3) Uani 1 1 d . . . . .
C6 C -0.50658(17) -0.20323(14) 0.69178(15) 0.0130(3) Uani 1 1 d . . . . .
H6 H -0.5707 -0.2296 0.7931 0.016 Uiso 1 1 calc R U . . .
C7 C -0.56793(17) -0.22864(14) 0.59409(15) 0.0126(3) Uani 1 1 d . . . . .
C8 C -0.47326(17) -0.19125(14) 0.44607(14) 0.0127(3) Uani 1 1 d . . . . .
H8 H -0.5140 -0.2096 0.3793 0.015 Uiso 1 1 calc R U . . .
C9 C -0.74010(18) -0.29283(16) 0.65704(15) 0.0169(3) Uani 1 1 d . . . . .
H9A H -0.7444 -0.3730 0.7363 0.020 Uiso 1 1 calc R U . . .
H9B H -0.8272 -0.2255 0.6993 0.020 Uiso 1 1 calc R U . . .
C10 C -0.73035(18) -0.46358(15) 0.52076(17) 0.0175(3) Uani 1 1 d . . . . .
H10 H -0.6744 -0.5244 0.5749 0.021 Uiso 1 1 calc R U . . .
C11 C -0.76114(19) -0.50453(15) 0.41538(17) 0.0183(3) Uani 1 1 d . . . . .
H11 H -0.7293 -0.5943 0.3986 0.022 Uiso 1 1 calc R U . . .
C12 C -0.83887(17) -0.41407(14) 0.33370(16) 0.0145(3) Uani 1 1 d . . . . .
C13 C -0.89012(18) -0.28542(15) 0.36518(16) 0.0155(3) Uani 1 1 d . . . . .
H13 H -0.9454 -0.2225 0.3119 0.019 Uiso 1 1 calc R U . . .
C14 C -0.86050(18) -0.24955(15) 0.47367(16) 0.0160(3) Uani 1 1 d . . . . .
H14 H -0.8975 -0.1624 0.4966 0.019 Uiso 1 1 calc R U . . .
C15 C -0.86994(19) -0.45457(16) 0.21287(17) 0.0176(3) Uani 1 1 d . . . . .
O1W O 0.28647(14) -0.12259(11) 0.05573(13) 0.0235(2) Uani 1 1 d D . . . .
H1WA H 0.2361 -0.1944 0.0686 0.035 Uiso 1 1 d DR U . . .
H1WB H 0.3888 -0.1273 0.0012 0.035 Uiso 1 1 d DR U . . .
O2W O 0.06355(15) 0.28297(11) 0.05546(12) 0.0230(2) Uani 1 1 d D . . . .
H2WA H 0.0794 0.3381 0.0983 0.035 Uiso 1 1 d DR U . . .
H2WB H 0.0104 0.3221 0.0036 0.035 Uiso 1 1 d DR U . . .
O4W O -0.4900(6) -0.4526(4) -0.0042(6) 0.0757(14) Uani 0.5 1 d . . P A -1
H4WA H -0.4034 -0.4110 -0.0670 0.113 Uiso 0.5 1 d DR U P A -1
H4WB H -0.5746 -0.3998 0.0060 0.113 Uiso 0.5 1 d DR U P A -1
O3W O -0.3950(2) -0.40644(18) 0.2055(2) 0.0649(5) Uani 1 1 d G . . . .
H3WA H -0.4206 -0.4195 0.1391 0.097 Uiso 1 1 d R U . . .
H3WB H -0.3386 -0.3346 0.1757 0.097 Uiso 1 1 d R U . . .

loop_
_atom_site_aniso_label
_atom_site_aniso_U_11
_atom_site_aniso_U_22
_atom_site_aniso_U_33
_atom_site_aniso_U_23
_atom_site_aniso_U_13
_atom_site_aniso_U_12
Mn1 0.01186(11) 0.01642(11) 0.00709(10) -0.00288(7) -0.00335(8) -0.00333(7)
O1 0.0164(5) 0.0404(7) 0.0155(5) 0.0007(5) -0.0044(4) -0.0131(5)
O2 0.0267(6) 0.0258(6) 0.0091(5) -0.0037(4) -0.0048(4) -0.0096(4)
O3 0.0171(5) 0.0244(5) 0.0133(5) -0.0054(4) -0.0070(4) -0.0051(4)
O4 0.0165(5) 0.0284(6) 0.0110(5) -0.0055(4) -0.0058(4) -0.0029(4)
O5 0.0725(10) 0.0242(6) 0.0403(8) -0.0038(5) -0.0434(8) -0.0056(6)
O6 0.0456(8) 0.0213(6) 0.0271(6) -0.0081(5) -0.0180(6) -0.0078(5)
N1 0.0114(5) 0.0189(6) 0.0129(5) -0.0046(4) -0.0038(4) -0.0044(4)
C1 0.0123(6) 0.0144(6) 0.0099(6) -0.0022(5) -0.0032(5) 0.0009(5)
C2 0.0119(6) 0.0133(6) 0.0087(6) -0.0030(5) -0.0039(5) 0.0008(5)
C3 0.0118(6) 0.0131(6) 0.0117(6) -0.0037(5) -0.0045(5) -0.0003(5)
C4 0.0135(6) 0.0131(6) 0.0107(6) -0.0046(5) -0.0062(5) 0.0013(5)
C5 0.0155(6) 0.0136(6) 0.0127(6) -0.0053(5) -0.0077(5) 0.0017(5)
C6 0.0143(6) 0.0146(6) 0.0096(6) -0.0032(5) -0.0038(5) -0.0005(5)
C7 0.0118(6) 0.0139(6) 0.0120(6) -0.0035(5) -0.0040(5) -0.0011(5)
C8 0.0132(6) 0.0157(6) 0.0109(6) -0.0044(5) -0.0055(5) -0.0009(5)
C9 0.0152(7) 0.0254(7) 0.0109(6) -0.0061(5) -0.0029(5) -0.0068(6)
C10 0.0159(7) 0.0172(7) 0.0207(7) -0.0032(5) -0.0093(6) 0.0011(5)
C11 0.0192(7) 0.0154(7) 0.0230(7) -0.0068(5) -0.0098(6) 0.0009(5)
C12 0.0121(6) 0.0165(6) 0.0165(7) -0.0049(5) -0.0056(5) -0.0028(5)
C13 0.0143(6) 0.0160(6) 0.0167(7) -0.0034(5) -0.0068(5) 0.0003(5)
C14 0.0156(6) 0.0144(6) 0.0179(7) -0.0056(5) -0.0051(5) -0.0002(5)
C15 0.0164(7) 0.0204(7) 0.0195(7) -0.0079(6) -0.0081(6) -0.0014(5)
O1W 0.0180(5) 0.0200(5) 0.0261(6) -0.0072(4) -0.0003(5) -0.0013(4)
O2W 0.0328(6) 0.0221(5) 0.0231(6) -0.0113(4) -0.0184(5) 0.0076(5)
O4W 0.048(2) 0.069(3) 0.084(3) 0.012(3) -0.013(2) -0.011(2)
O3W 0.0487(10) 0.0414(9) 0.0807(14) 0.0079(9) -0.0082(9) -0.0184(8)

loop_
_atom_type_symbol
_atom_type_description
_atom_type_scat_dispersion_real
_atom_type_scat_dispersion_imag
_atom_type_scat_source
C C 0.0033 0.0016 'International Tables Vol C Tables 4.2.6.8 and 6.1.1.4'
H H 0.0000 0.0000 'International Tables Vol C Tables 4.2.6.8 and 6.1.1.4'
Mn Mn 0.3368 0.7283 'International Tables Vol C Tables 4.2.6.8 and 6.1.1.4'
N N 0.0061 0.0033 'International Tables Vol C Tables 4.2.6.8 and 6.1.1.4'
O O 0.0106 0.0060 'International Tables Vol C Tables 4.2.6.8 and 6.1.1.4'

loop_
_geom_angle_atom_site_label_1
_geom_angle_atom_site_label_2
_geom_angle_atom_site_label_3
_geom_angle
_geom_angle_site_symmetry_3
O1 Mn1 O2 122.94(4) 2
C1 O1 Mn1 165.65(11) .
C1 O2 Mn1 122.04(9) 2
C14 N1 C10 121.29(12) .
C14 N1 C9 119.05(12) .
C10 N1 C9 119.64(12) .
O1 C1 O2 125.14(13) .
O1 C1 C2 118.17(12) .
O2 C1 C2 116.69(12) .
C3 C2 C8 119.69(12) .
C3 C2 C1 120.74(12) .
C8 C2 C1 119.57(12) .
C2 C3 C4 120.09(12) .
C6 C4 C3 119.66(12) .
C6 C4 C5 120.50(12) .
C3 C4 C5 119.83(12) .
O3 C5 O4 121.64(12) .
O3 C5 C4 118.54(12) .
O4 C5 C4 119.82(12) .
C4 C6 C7 120.53(13) .
C8 C7 C6 119.60(12) .
C8 C7 C9 123.20(12) .
C6 C7 C9 117.17(12) .
C7 C8 C2 120.42(12) .
N1 C9 C7 112.48(11) .
N1 C10 C11 120.19(14) .
C10 C11 C12 119.77(14) .
C11 C12 C13 118.61(13) .
C11 C12 C15 121.13(13) .
C13 C12 C15 120.25(13) .
C14 C13 C12 119.81(13) .
N1 C14 C13 120.26(13) .
O6 C15 O5 127.45(15) .
O6 C15 C12 116.32(13) .
O5 C15 C12 116.22(13) .

loop_
_geom_bond_atom_site_label_1
_geom_bond_atom_site_label_2
_geom_bond_distance
_geom_bond_site_symmetry_2
Mn1 O1 2.1203(11) .
Mn1 O2 2.1309(10) 2
O1 C1 1.2489(17) .
O2 C1 1.2539(17) .
O2 Mn1 2.1310(10) 2
O3 C5 1.2579(17) .
O4 C5 1.2634(17) .
O5 C15 1.249(2) .
O6 C15 1.2387(19) .
N1 C14 1.3443(19) .
N1 C10 1.3490(19) .
N1 C9 1.4777(18) .
C1 C2 1.5102(18) .
C2 C3 1.3937(18) .
C2 C8 1.3988(18) .
C3 C4 1.3980(19) .
C4 C6 1.3917(19) .
C4 C5 1.5024(18) .
C6 C7 1.3947(19) .
C7 C8 1.3883(19) .
C7 C9 1.5142(19) .
C10 C11 1.377(2) .
C11 C12 1.389(2) .
C12 C13 1.391(2) .
C12 C15 1.5264(19) .
C13 C14 1.376(2) .
